data_9016538
loop_
_publ_author_name
'Hervieu, M.'
'Raveau, B.'

_publ_section_title
;
 Les Perovskites (Ca1-x Srx) (Ca.3333 Nb.6667) O3
 _cod_database_code 1001072
;
_journal_name_full 'Journal of Solid State Chemistry'
_journal_page_first 209
_journal_page_last 222
_journal_paper_doi 10.1016/0022-4596(79)90073-2
_journal_volume 28
_journal_year 1979
_chemical_formula_sum 'Ca0.667 Nb1.333 O6 Sr2'
_space_group_IT_number 81
_symmetry_space_group_name_Hall 'P -4'
_symmetry_space_group_name_H-M 'P -4'
_cell_angle_alpha 90
_cell_angle_beta 90
_cell_angle_gamma 90
_cell_length_a 8.19
_cell_length_b 8.19
_cell_length_c 8.209
_cell_formula_units_Z 4
_cell_volume 550.628
_database_code_amcsd 0013365
_exptl_crystal_density_diffrn 5.088
_cod_duplicate_entry 1001072
_cod_original_formula_sum 'Sr2 Ca.667 Nb1.333 O6'
_cod_database_code 9016538
_amcsd_formula_title 'Ca0.3333 Nb0.6667 O3 Sr'

loop_
_space_group_symop_operation_xyz
x,y,z
y,-x,-z
-x,-y,z
-y,x,-z

loop_
_atom_site_label
_atom_site_fract_x
_atom_site_fract_y
_atom_site_fract_z
_atom_site_occupancy
Sr1 0.25000 0.25000 0.25500 1.00000
Sr2 0.25000 0.25000 0.73900 1.00000
Ca1 0.00000 0.00000 0.00000 0.66670
Ca2 0.50000 0.50000 0.00000 0.66670
Ca3 0.00000 0.50000 0.47900 0.66670
Nb1 0.00000 0.00000 0.00000 0.33330
Nb2 0.50000 0.50000 0.00000 0.33330
Nb3 0.00000 0.50000 0.47900 0.33330
Nb4 0.00000 0.00000 0.50000 1.00000
Nb5 0.50000 0.50000 0.50000 1.00000
Nb6 0.00000 0.50000 -0.02200 1.00000
O1 0.00000 0.00000 0.26960 1.00000
O2 0.50000 0.50000 0.26940 1.00000
O3 0.00000 0.50000 0.23040 1.00000
O4 0.00000 0.50000 0.76960 1.00000
O5 0.24800 0.58400 0.50000 1.00000
O6 0.23000 -0.08400 0.50000 1.00000
O7 0.24800 -0.08400 0.00000 1.00000
O8 0.23000 0.58400 0.00000 1.00000

loop_
_cod_related_entry_id
_cod_related_entry_database
_cod_related_entry_code
1 AMCSD 0013365
